data_9007848
loop_
_publ_author_name
'Zhao, J. T.'
'Parthe, E.'

_publ_section_title
;
 Structure of YAlGe and isotypic rare-earth-aluminium germanides
;
_journal_name_full 'Acta Crystallographica, Section C'
_journal_page_first 2276
_journal_page_last 2279
_journal_paper_doi 10.1107/S0108270190005571
_journal_volume 46
_journal_year 1990
_chemical_formula_structural YAlGe
_chemical_formula_sum 'Al Ge Y'
_space_group_IT_number 63
_symmetry_space_group_name_Hall '-C 2c 2'
_symmetry_space_group_name_H-M 'C m c m'
_cell_angle_alpha 90
_cell_angle_beta 90
_cell_angle_gamma 90
_cell_length_a 4.0504
_cell_length_b 10.440
_cell_length_c 5.7646
_cell_formula_units_Z 4
_cell_volume 243.763
_database_code_amcsd 0010211
_exptl_crystal_density_diffrn 5.136
_cod_original_formula_sum 'Y Ge Al'
_cod_database_code 9007848
_amcsd_formula_title YAlGe

loop_
_space_group_symop_operation_xyz
x,y,z
1/2+x,1/2+y,z
x,-y,1/2+z
1/2+x,1/2-y,1/2+z
-x,y,1/2-z
1/2-x,1/2+y,1/2-z
-x,y,z
1/2-x,1/2+y,z
x,-y,-z
1/2+x,1/2-y,-z
x,y,1/2-z
1/2+x,1/2+y,1/2-z
-x,-y,1/2+z
1/2-x,1/2-y,1/2+z
-x,-y,-z
1/2-x,1/2-y,-z

loop_
_atom_site_label
_atom_site_fract_x
_atom_site_fract_y
_atom_site_fract_z
_atom_site_U_iso_or_equiv
Y 0.00000 0.30990 0.25000 0.00090
Ge 0.00000 0.60580 0.25000 0.00100
Al 0.00000 0.00000 0.00000 0.00100

loop_
_cod_related_entry_id
_cod_related_entry_database
_cod_related_entry_code
1 AMCSD 0010211
